data_7227877
loop_
_publ_author_name
'Vaz, Patr\'icia A. A. M.'
'Rocha, Jo\~ao'
'Silva, Artur M. S.'
'Guieu, Samuel'

_publ_section_title
;
 Halogen-bonded dimers and ribbons from the self-assembly of
 3-halobenzophenones
;
_journal_issue 16
_journal_name_full CrystEngComm
_journal_page_first 2202
_journal_paper_doi 10.1039/C7CE00260B
_journal_volume 19
_journal_year 2017
_chemical_formula_moiety 'C17 H18 Br2 N2 O1'
_chemical_formula_sum 'C17 H18 Br2 N2 O'
_chemical_formula_weight 426.15
_chemical_name_common bis(3-bromo-4-(dimethylamino)phenyl)methanone
_chemical_name_systematic
;
bis(3-bromo-4-(dimethylamino)phenyl)methanone
;
_space_group_IT_number 15
_symmetry_cell_setting monoclinic
_symmetry_space_group_name_Hall '-C 2yc'
_symmetry_space_group_name_H-M 'C 1 2/c 1'
_atom_sites_solution_hydrogens geom
_atom_sites_solution_primary direct
_atom_sites_solution_secondary difmap
_audit_creation_method SHELXL-97
_audit_update_record
;
2012-10-19 deposited with the CCDC.
2017-03-20 downloaded from the CCDC.
;
_cell_angle_alpha 90.00
_cell_angle_beta 127.796(8)
_cell_angle_gamma 90.00
_cell_formula_units_Z 4
_cell_length_a 18.632(6)
_cell_length_b 8.288(2)
_cell_length_c 14.009(5)
_cell_measurement_reflns_used 5604
_cell_measurement_temperature 296(2)
_cell_measurement_theta_max 28.28
_cell_measurement_theta_min 2.77
_cell_volume 1709.4(9)
_computing_cell_refinement 'Bruker SMART'
_computing_data_collection 'Bruker SMART'
_computing_data_reduction 'Bruker SAINT'
_computing_molecular_graphics 'PLATON (Spek, 2009)'
_computing_publication_material 'SHELXL-97 (Sheldrick, 2008)'
_computing_structure_refinement 'SHELXL-97 (Sheldrick, 2008)'
_computing_structure_solution 'SHELXS-97 (Sheldrick, 2008)'
_diffrn_ambient_temperature 296(2)
_diffrn_measured_fraction_theta_full 0.991
_diffrn_measured_fraction_theta_max 0.991
_diffrn_measurement_device_type ccd
_diffrn_measurement_method 'omega and phi scans'
_diffrn_radiation_monochromator graphite
_diffrn_radiation_source 'fine-focus sealed tube'
_diffrn_radiation_type MoK\a
_diffrn_radiation_wavelength 0.71073
_diffrn_reflns_av_R_equivalents 0.0234
_diffrn_reflns_av_sigmaI/netI 0.0249
_diffrn_reflns_limit_h_max 22
_diffrn_reflns_limit_h_min -24
_diffrn_reflns_limit_k_max 10
_diffrn_reflns_limit_k_min -10
_diffrn_reflns_limit_l_max 18
_diffrn_reflns_limit_l_min -15
_diffrn_reflns_number 5582
_diffrn_reflns_theta_full 28.00
_diffrn_reflns_theta_max 28.00
_diffrn_reflns_theta_min 2.77
_diffrn_standards_interval_count 0.5
_diffrn_standards_interval_time 30
_exptl_absorpt_coefficient_mu 4.745
_exptl_absorpt_correction_T_max 0.4504
_exptl_absorpt_correction_T_min 0.2526
_exptl_absorpt_correction_type multi-scan
_exptl_absorpt_process_details '(SADABS; Bruker, 2008)'
_exptl_crystal_colour colourless
_exptl_crystal_density_diffrn 1.656
_exptl_crystal_density_meas ?
_exptl_crystal_density_method 'not measured'
_exptl_crystal_description block
_exptl_crystal_F_000 848
_exptl_crystal_size_max 0.40
_exptl_crystal_size_mid 0.36
_exptl_crystal_size_min 0.20
_refine_diff_density_max 0.665
_refine_diff_density_min -0.667
_refine_diff_density_rms 0.068
_refine_ls_extinction_method none
_refine_ls_goodness_of_fit_ref 1.041
_refine_ls_hydrogen_treatment constr
_refine_ls_matrix_type full
_refine_ls_number_parameters 101
_refine_ls_number_reflns 2051
_refine_ls_number_restraints 0
_refine_ls_restrained_S_all 1.041
_refine_ls_R_factor_all 0.0382
_refine_ls_R_factor_gt 0.0294
_refine_ls_shift/su_max 0.004
_refine_ls_shift/su_mean 0.001
_refine_ls_structure_factor_coef Fsqd
_refine_ls_weighting_details 'calc w=1/[\s^2^(Fo^2^)+(0.0332P)^2^+2.9188P] where P=(Fo^2^+2Fc^2^)/3'
_refine_ls_weighting_scheme calc
_refine_ls_wR_factor_gt 0.0740
_refine_ls_wR_factor_ref 0.0790
_reflns_number_gt 1702
_reflns_number_total 2051
_reflns_threshold_expression >2\s(I)
_cod_data_source_file c7ce00260b2.cif
_cod_data_source_block sg112
_cod_depositor_comments
;
The following automatic conversions were performed:

'_exptl_crystal_density_meas' value 'not measured' was changed to '?'
- the value is perceived as not measured.

Automatic conversion script
Id: cif_fix_values 4973 2017-02-22 13:04:09Z antanas 

 Adding full bibliography for 7227876--7227881.cif.
;
_cod_original_sg_symbol_Hall -C2yc
_cod_original_sg_symbol_H-M C2/c
_cod_original_formula_sum 'C17 H18 Br2 N2 O1'
_cod_database_code 7227877

loop_
_symmetry_equiv_pos_as_xyz
'x, y, z'
'-x, y, -z+1/2'
'x+1/2, y+1/2, z'
'-x+1/2, y+1/2, -z+1/2'
'-x, -y, -z'
'x, -y, z-1/2'
'-x+1/2, -y+1/2, -z'
'x+1/2, -y+1/2, z-1/2'

loop_
_atom_site_label
_atom_site_type_symbol
_atom_site_fract_x
_atom_site_fract_y
_atom_site_fract_z
_atom_site_U_iso_or_equiv
_atom_site_adp_type
_atom_site_occupancy
_atom_site_symmetry_multiplicity
_atom_site_calc_flag
_atom_site_refinement_flags
Br1 Br 0.08276(2) 0.80691(3) 0.45357(3) 0.05083(12) Uani 1 1 d .
C8 C 0.1854(2) 0.2917(4) 0.5885(3) 0.0548(7) Uani 1 1 d .
H8B H 0.2129 0.2536 0.5530 0.082 Uiso 1 1 calc R
H8C H 0.1275 0.2406 0.5497 0.082 Uiso 1 1 calc R
H8A H 0.2240 0.2663 0.6731 0.082 Uiso 1 1 calc R
C4 C 0.09294(16) 0.6949(3) 0.5802(2) 0.0339(5) Uani 1 1 d .
C2 C 0.04589(16) 0.6913(3) 0.7078(2) 0.0341(5) Uani 1 1 d .
O1 O 0.0000 0.9276(3) 0.7500 0.0557(7) Uani 1 2 d S
C3 C 0.05295(16) 0.7696(3) 0.6255(2) 0.0336(5) Uani 1 1 d .
H3 H 0.0304 0.8738 0.6007 0.040 Uiso 1 1 calc R
C6 C 0.12688(18) 0.4669(3) 0.7042(2) 0.0423(6) Uani 1 1 d .
H6 H 0.1532 0.3657 0.7337 0.051 Uiso 1 1 calc R
C5 C 0.13270(15) 0.5412(3) 0.6194(2) 0.0343(5) Uani 1 1 d .
N1 N 0.17310(14) 0.4659(3) 0.5728(2) 0.0421(5) Uani 1 1 d .
C1 C 0.0000 0.7802(4) 0.7500 0.0379(7) Uani 1 2 d S
C7 C 0.08326(17) 0.5383(3) 0.7466(2) 0.0414(6) Uani 1 1 d .
H7 H 0.0793 0.4830 0.8010 0.050 Uiso 1 1 calc R
C9 C 0.2525(2) 0.5451(4) 0.5947(3) 0.0640(9) Uani 1 1 d .
H9B H 0.2734 0.4828 0.5582 0.096 Uiso 1 1 calc R
H9A H 0.3001 0.5530 0.6801 0.096 Uiso 1 1 calc R
H9C H 0.2359 0.6513 0.5600 0.096 Uiso 1 1 calc R

loop_
_atom_site_aniso_label
_atom_site_aniso_U_11
_atom_site_aniso_U_22
_atom_site_aniso_U_33
_atom_site_aniso_U_23
_atom_site_aniso_U_13
_atom_site_aniso_U_12
Br1 0.0768(2) 0.04625(17) 0.05873(19) 0.00976(12) 0.05645(18) 0.00618(13)
C8 0.0511(16) 0.0490(16) 0.0663(19) -0.0022(13) 0.0371(15) 0.0110(13)
C4 0.0376(11) 0.0368(12) 0.0368(11) 0.0015(9) 0.0277(10) -0.0016(10)
C2 0.0340(11) 0.0408(12) 0.0336(11) 0.0012(9) 0.0238(10) -0.0002(10)
O1 0.093(2) 0.0392(14) 0.0706(18) 0.000 0.0686(18) 0.000
C3 0.0362(11) 0.0349(11) 0.0376(12) 0.0015(9) 0.0266(10) 0.0014(9)
C6 0.0442(13) 0.0413(13) 0.0489(14) 0.0119(11) 0.0323(12) 0.0102(11)
C5 0.0301(10) 0.0392(12) 0.0375(12) -0.0007(10) 0.0228(10) -0.0002(9)
N1 0.0398(11) 0.0445(11) 0.0530(12) -0.0012(10) 0.0341(10) 0.0046(9)
C1 0.0451(18) 0.045(2) 0.0339(16) 0.000 0.0293(15) 0.000
C7 0.0458(13) 0.0474(14) 0.0430(13) 0.0107(11) 0.0333(12) 0.0041(11)
C9 0.0537(17) 0.071(2) 0.090(2) -0.0031(18) 0.0560(18) 0.0000(16)

loop_
_atom_type_symbol
_atom_type_description
_atom_type_scat_dispersion_real
_atom_type_scat_dispersion_imag
_atom_type_scat_source
C C 0.0033 0.0016 'International Tables Vol C Tables 4.2.6.8 and 6.1.1.4'
H H 0.0000 0.0000 'International Tables Vol C Tables 4.2.6.8 and 6.1.1.4'
N N 0.0061 0.0033 'International Tables Vol C Tables 4.2.6.8 and 6.1.1.4'
O O 0.0106 0.0060 'International Tables Vol C Tables 4.2.6.8 and 6.1.1.4'
Br Br -0.2901 2.4595 'International Tables Vol C Tables 4.2.6.8 and 6.1.1.4'

loop_
_geom_angle_atom_site_label_1
_geom_angle_atom_site_label_2
_geom_angle_atom_site_label_3
_geom_angle
_geom_angle_site_symmetry_1
_geom_angle_site_symmetry_3
N1 C8 H8B 109.5 . .
N1 C8 H8C 109.5 . .
H8B C8 H8C 109.5 . .
N1 C8 H8A 109.5 . .
H8B C8 H8A 109.5 . .
H8C C8 H8A 109.5 . .
C3 C4 C5 121.9(2) . .
C3 C4 Br1 115.74(17) . .
C5 C4 Br1 122.26(17) . .
C7 C2 C3 118.0(2) . .
C7 C2 C1 124.4(2) . .
C3 C2 C1 117.6(2) . .
C4 C3 C2 121.3(2) . .
C4 C3 H3 119.3 . .
C2 C3 H3 119.3 . .
C7 C6 C5 122.8(2) . .
C7 C6 H6 118.6 . .
C5 C6 H6 118.6 . .
C6 C5 C4 115.7(2) . .
C6 C5 N1 122.7(2) . .
C4 C5 N1 121.6(2) . .
C5 N1 C8 116.7(2) . .
C5 N1 C9 117.5(2) . .
C8 N1 C9 111.5(2) . .
O1 C1 C2 119.45(15) . 2_556
O1 C1 C2 119.45(15) . .
C2 C1 C2 121.1(3) 2_556 .
C2 C7 C6 120.2(2) . .
C2 C7 H7 119.9 . .
C6 C7 H7 119.9 . .
N1 C9 H9B 109.5 . .
N1 C9 H9A 109.5 . .
H9B C9 H9A 109.5 . .
N1 C9 H9C 109.5 . .
H9B C9 H9C 109.5 . .
H9A C9 H9C 109.5 . .

loop_
_geom_bond_atom_site_label_1
_geom_bond_atom_site_label_2
_geom_bond_distance
_geom_bond_site_symmetry_2
Br1 C4 1.905(2) .
C8 N1 1.457(4) .
C8 H8B 0.9600 .
C8 H8C 0.9600 .
C8 H8A 0.9600 .
C4 C3 1.387(3) .
C4 C5 1.405(3) .
C2 C7 1.387(3) .
C2 C3 1.397(3) .
C2 C1 1.498(3) .
O1 C1 1.221(4) .
C3 H3 0.9300 .
C6 C7 1.398(4) .
C6 C5 1.401(3) .
C6 H6 0.9300 .
C5 N1 1.409(3) .
N1 C9 1.469(4) .
C1 C2 1.498(3) 2_556
C7 H7 0.9300 .
C9 H9B 0.9600 .
C9 H9A 0.9600 .
C9 H9C 0.9600 .

loop_
_geom_torsion_atom_site_label_1
_geom_torsion_atom_site_label_2
_geom_torsion_atom_site_label_3
_geom_torsion_atom_site_label_4
_geom_torsion
_geom_torsion_site_symmetry_4
C5 C4 C3 C2 -3.6(4) .
Br1 C4 C3 C2 172.08(18) .
C7 C2 C3 C4 2.4(4) .
C1 C2 C3 C4 -178.8(2) .
C7 C6 C5 C4 1.0(4) .
C7 C6 C5 N1 -177.1(2) .
C3 C4 C5 C6 1.8(3) .
Br1 C4 C5 C6 -173.59(18) .
C3 C4 C5 N1 179.9(2) .
Br1 C4 C5 N1 4.5(3) .
C6 C5 N1 C8 17.2(4) .
C4 C5 N1 C8 -160.7(2) .
C6 C5 N1 C9 -119.0(3) .
C4 C5 N1 C9 63.0(3) .
C7 C2 C1 O1 152.34(19) .
C3 C2 C1 O1 -26.4(2) .
C7 C2 C1 C2 -27.66(19) 2_556
C3 C2 C1 C2 153.6(2) 2_556
C3 C2 C7 C6 0.4(4) .
C1 C2 C7 C6 -178.3(2) .
C5 C6 C7 C2 -2.1(4) .
